data_4350312
loop_
_publ_author_name
'Ouellette, Wayne'
'Yu, Ming Hui'
'O'Connor, Charles J'
'Zubieta, Jon'

_publ_section_title
;
 Evolution of the structural chemistry of vanadium organodiphosphonate
 networks and frameworks: structural consequences of fluoride
 incorporation in the development of stable phases with void channels.
;
_journal_issue 19
_journal_name_full 'Inorganic chemistry'
_journal_page_first 7628
_journal_page_last 7641
_journal_paper_doi 10.1021/ic0604462
_journal_volume 45
_journal_year 2006
_chemical_formula_sum 'C5 H14 F2 N O8 P2 V2'
_chemical_formula_weight 417.99
_space_group_IT_number 14
_space_group_name_Hall '-P 2yn'
_space_group_name_H-M_alt 'P 1 21/n 1'
_symmetry_cell_setting monoclinic
_symmetry_space_group_name_H-M 'P 1 21/n 1'
_atom_sites_solution_hydrogens geom
_atom_sites_solution_primary direct
_atom_sites_solution_secondary difmap
_audit_creation_method SHELXL-97
_cell_angle_alpha 90.00
_cell_angle_beta 99.04(3)
_cell_angle_gamma 90.00
_cell_formula_units_Z 4
_cell_length_a 7.5609(15)
_cell_length_b 14.189(3)
_cell_length_c 11.174(2)
_cell_measurement_reflns_used 3101
_cell_measurement_temperature 90(2)
_cell_measurement_theta_max 28.24
_cell_measurement_theta_min 2.34
_cell_volume 1183.9(4)
_computing_cell_refinement 'Bruker XSCANS'
_computing_data_collection 'Bruker XSCANS'
_computing_data_reduction 'Bruker SHELXTL'
_computing_molecular_graphics 'Bruker SHELXTL'
_computing_publication_material 'Bruker SHELXTL'
_computing_structure_refinement 'SHELXL-97 (Sheldrick, 1997)'
_computing_structure_solution 'SHELXS-97 (Sheldrick, 1990)'
_diffrn_ambient_temperature 90(2)
_diffrn_detector_area_resol_mean 512
_diffrn_measured_fraction_theta_full 0.996
_diffrn_measured_fraction_theta_max 0.996
_diffrn_measurement_device_type 'APEX CCD area detector'
_diffrn_measurement_method 'Phi and omega scans'
_diffrn_radiation_monochromator graphite
_diffrn_radiation_probe x-ray
_diffrn_radiation_type MoK\a
_diffrn_radiation_wavelength 0.71073
_diffrn_reflns_av_R_equivalents 0.0000
_diffrn_reflns_av_sigmaI/netI 0.0622
_diffrn_reflns_limit_h_max 9
_diffrn_reflns_limit_h_min -10
_diffrn_reflns_limit_k_max 18
_diffrn_reflns_limit_k_min 0
_diffrn_reflns_limit_l_max 14
_diffrn_reflns_limit_l_min 0
_diffrn_reflns_number 3098
_diffrn_reflns_theta_full 28.24
_diffrn_reflns_theta_max 28.24
_diffrn_reflns_theta_min 2.34
_diffrn_source 'fine-focus sealed tube'
_diffrn_standards_decay_% 0.001
_exptl_absorpt_coefficient_mu 1.915
_exptl_absorpt_correction_T_max 0.9627
_exptl_absorpt_correction_T_min 0.6780
_exptl_absorpt_correction_type multi-scan
_exptl_absorpt_process_details 'SADABS SHELXL-97 (SHELDRICK, 1997)'
_exptl_crystal_colour black
_exptl_crystal_density_diffrn 2.345
_exptl_crystal_density_meas 0
_exptl_crystal_density_method 'not measured'
_exptl_crystal_description block
_exptl_crystal_F_000 836
_exptl_crystal_size_max 0.22
_exptl_crystal_size_mid 0.08
_exptl_crystal_size_min 0.02
_refine_diff_density_max 0.565
_refine_diff_density_min -0.479
_refine_diff_density_rms 0.113
_refine_ls_extinction_method none
_refine_ls_goodness_of_fit_ref 0.981
_refine_ls_hydrogen_treatment mixed
_refine_ls_matrix_type full
_refine_ls_number_parameters 187
_refine_ls_number_reflns 3101
_refine_ls_number_restraints 0
_refine_ls_restrained_S_all 0.981
_refine_ls_R_factor_all 0.0553
_refine_ls_R_factor_gt 0.0404
_refine_ls_shift/su_max 0.001
_refine_ls_shift/su_mean 0.000
_refine_ls_structure_factor_coef Fsqd
_refine_ls_weighting_details 'calc w=1/[\s^2^(Fo^2^)+(0.0330P)^2^+0.0000P] where P=(Fo^2^+2Fc^2^)/3'
_refine_ls_weighting_scheme calc
_refine_ls_wR_factor_gt 0.0843
_refine_ls_wR_factor_ref 0.0888
_reflns_number_gt 2454
_reflns_number_total 3101
_reflns_threshold_expression >2sigma(I)
_cod_data_source_file ic0604462si20060315_104625.cif
_cod_data_source_block '_Compound_1_[H2N(CH2CH2)2NH2][V4F4O2(H2O)2{O3P(CH2)3PO3}2]'
_cod_depositor_comments
;
The following automatic conversions were performed:

data item '_symmetry_cell_setting' value 'Monoclinic' was changed to
'monoclinic' in accordance with the
/home/saulius/struct/COD-crude-data/automatic-downloads/DataCite-retrospective/ACS/depositions/lib/dictionaries/cif_core.dic
dictionary named 'cif_core.dic' version 2.4.2 last updated on
2011-04-26.

Automatic conversion script
Id: cif_fix_values 6909 2019-04-08 15:41:33Z antanas 
;
_cod_original_sg_symbol_H-M P2(1)/n
_cod_database_code 4350312

loop_
_symmetry_equiv_pos_as_xyz
'x, y, z'
'-x+1/2, y+1/2, -z+1/2'
'-x, -y, -z'
'x-1/2, -y-1/2, z-1/2'

loop_
_atom_site_label
_atom_site_type_symbol
_atom_site_fract_x
_atom_site_fract_y
_atom_site_fract_z
_atom_site_U_iso_or_equiv
_atom_site_adp_type
_atom_site_occupancy
_atom_site_symmetry_multiplicity
_atom_site_calc_flag
_atom_site_refinement_flags
V1 V 0.08805(7) 0.20291(4) 0.82250(5) 0.01063(14) Uani 1 1 d .
V2 V 0.44666(7) 0.26846(4) 0.71424(5) 0.01460(15) Uani 1 1 d .
P1 P -0.21910(11) 0.19873(6) 0.58066(7) 0.00955(17) Uani 1 1 d .
P2 P 0.27213(11) 0.19818(6) 0.44284(7) 0.00994(18) Uani 1 1 d .
F1 F 0.3164(2) 0.15869(13) 0.76849(16) 0.0169(4) Uani 1 1 d .
F2 F 0.2412(3) 0.32794(13) 0.76130(17) 0.0195(4) Uani 1 1 d .
O1 O -0.3632(3) 0.19414(15) 0.66267(19) 0.0122(5) Uani 1 1 d .
O2 O -0.0311(3) 0.21166(15) 0.65213(19) 0.0140(5) Uani 1 1 d .
O3 O 0.0176(3) 0.10067(16) 0.8575(2) 0.0213(6) Uani 1 1 d .
O4 O -0.0830(3) 0.29724(15) 0.86252(19) 0.0134(5) Uani 1 1 d .
O5 O 0.2434(3) 0.22222(15) 0.98604(19) 0.0125(5) Uani 1 1 d .
O6 O 0.5856(3) 0.28112(16) 0.87383(19) 0.0140(5) Uani 1 1 d .
O7 O 0.3117(3) 0.26776(15) 0.54845(19) 0.0132(5) Uani 1 1 d .
O90 O 0.5563(4) 0.39399(18) 0.6522(3) 0.0288(6) Uani 1 1 d .
H90A H 0.5068 0.4399 0.6769 0.043 Uiso 1 1 calc R
N1 N 0.0423(4) 0.40248(19) 0.5224(3) 0.0185(6) Uani 1 1 d .
H1A H 0.1191 0.3574 0.5546 0.022 Uiso 1 1 calc R
H1B H -0.0579 0.3741 0.4854 0.022 Uiso 1 1 calc R
C1 C -0.2298(4) 0.0893(2) 0.5021(3) 0.0127(7) Uani 1 1 d .
H1C H -0.3388 0.0887 0.4433 0.015 Uiso 1 1 calc R
H1D H -0.1300 0.0867 0.4573 0.015 Uiso 1 1 calc R
C2 C 0.2702(4) 0.0832(2) 0.5079(3) 0.0142(7) Uani 1 1 d .
H2A H 0.3871 0.0720 0.5553 0.017 Uiso 1 1 calc R
H2B H 0.1840 0.0835 0.5637 0.017 Uiso 1 1 calc R
C3 C 0.2262(5) 0.0000(2) 0.4215(3) 0.0169(7) Uani 1 1 d .
H3A H 0.1087 0.0084 0.3735 0.020 Uiso 1 1 calc R
H3B H 0.3137 -0.0043 0.3669 0.020 Uiso 1 1 calc R
C4 C 0.1239(5) 0.4569(2) 0.4323(3) 0.0224(8) Uani 1 1 d .
H4A H 0.1475 0.4153 0.3678 0.027 Uiso 1 1 calc R
H4B H 0.2373 0.4831 0.4707 0.027 Uiso 1 1 calc R
C5 C -0.0022(5) 0.4644(2) 0.6205(3) 0.0222(8) Uani 1 1 d .
H5A H 0.1069 0.4906 0.6654 0.027 Uiso 1 1 calc R
H5B H -0.0609 0.4277 0.6762 0.027 Uiso 1 1 calc R
H90B H 0.554(12) 0.391(7) 0.565(9) 0.23(5) Uiso 1 1 d .

loop_
_atom_site_aniso_label
_atom_site_aniso_U_11
_atom_site_aniso_U_22
_atom_site_aniso_U_33
_atom_site_aniso_U_23
_atom_site_aniso_U_13
_atom_site_aniso_U_12
V1 0.0095(3) 0.0134(3) 0.0086(3) -0.0007(2) 0.0003(2) 0.0000(2)
V2 0.0101(3) 0.0240(3) 0.0090(3) -0.0036(2) -0.0009(2) 0.0043(2)
P1 0.0090(4) 0.0114(4) 0.0082(4) -0.0006(3) 0.0010(3) -0.0001(3)
P2 0.0090(4) 0.0112(4) 0.0092(4) 0.0005(3) 0.0003(3) 0.0001(3)
F1 0.0140(10) 0.0214(11) 0.0152(10) -0.0004(8) 0.0016(8) 0.0003(8)
F2 0.0158(10) 0.0260(11) 0.0159(10) -0.0037(8) 0.0004(8) 0.0075(8)
O1 0.0090(11) 0.0170(12) 0.0111(11) 0.0008(9) 0.0037(9) 0.0012(9)
O2 0.0091(11) 0.0231(13) 0.0094(11) -0.0014(9) 0.0004(9) -0.0013(9)
O3 0.0188(13) 0.0213(13) 0.0228(14) 0.0017(10) 0.0006(11) -0.0078(10)
O4 0.0108(11) 0.0176(12) 0.0123(11) -0.0009(9) 0.0035(9) 0.0019(9)
O5 0.0116(11) 0.0131(12) 0.0109(11) -0.0025(9) -0.0038(9) 0.0018(9)
O6 0.0077(11) 0.0231(13) 0.0100(11) -0.0018(9) -0.0023(9) -0.0005(9)
O7 0.0130(11) 0.0145(12) 0.0108(12) -0.0010(9) -0.0023(9) 0.0040(9)
O90 0.0366(17) 0.0228(15) 0.0273(16) -0.0039(12) 0.0057(13) -0.0024(12)
N1 0.0134(14) 0.0102(14) 0.0294(18) 0.0024(12) -0.0041(13) 0.0021(11)
C1 0.0137(17) 0.0129(16) 0.0118(16) -0.0004(12) 0.0032(13) 0.0006(13)
C2 0.0158(17) 0.0144(17) 0.0125(16) 0.0017(13) 0.0032(13) 0.0018(13)
C3 0.0209(19) 0.0157(17) 0.0140(17) -0.0002(14) 0.0026(14) 0.0032(14)
C4 0.0191(19) 0.0193(19) 0.029(2) -0.0024(16) 0.0047(16) 0.0034(15)
C5 0.025(2) 0.0160(18) 0.025(2) 0.0033(15) 0.0027(16) 0.0016(15)

loop_
_atom_type_symbol
_atom_type_description
_atom_type_scat_dispersion_real
_atom_type_scat_dispersion_imag
_atom_type_scat_source
C C 0.0033 0.0016 'International Tables Vol C Tables 4.2.6.8 and 6.1.1.4'
H H 0.0000 0.0000 'International Tables Vol C Tables 4.2.6.8 and 6.1.1.4'
N N 0.0061 0.0033 'International Tables Vol C Tables 4.2.6.8 and 6.1.1.4'
O O 0.0106 0.0060 'International Tables Vol C Tables 4.2.6.8 and 6.1.1.4'
F F 0.0171 0.0103 'International Tables Vol C Tables 4.2.6.8 and 6.1.1.4'
P P 0.1023 0.0942 'International Tables Vol C Tables 4.2.6.8 and 6.1.1.4'
V V 0.3005 0.5294 'International Tables Vol C Tables 4.2.6.8 and 6.1.1.4'

loop_
_geom_angle_atom_site_label_1
_geom_angle_atom_site_label_2
_geom_angle_atom_site_label_3
_geom_angle
_geom_angle_site_symmetry_1
_geom_angle_site_symmetry_3
O3 V1 O4 107.67(11) . .
O3 V1 O2 99.90(11) . .
O4 V1 O2 87.69(9) . .
O3 V1 F1 97.09(10) . .
O4 V1 F1 155.09(9) . .
O2 V1 F1 90.77(9) . .
O3 V1 O5 93.98(10) . .
O4 V1 O5 90.67(9) . .
O2 V1 O5 165.86(9) . .
F1 V1 O5 84.83(8) . .
O3 V1 F2 166.81(10) . .
O4 V1 F2 85.51(8) . .
O2 V1 F2 80.71(8) . .
F1 V1 F2 69.72(7) . .
O5 V1 F2 85.16(8) . .
F2 V2 O6 93.01(9) . .
F2 V2 O1 172.86(9) . 1_655
O6 V2 O1 90.23(9) . 1_655
F2 V2 O7 86.44(9) . .
O6 V2 O7 174.61(10) . .
O1 V2 O7 90.93(9) 1_655 .
F2 V2 F1 78.42(8) . .
O6 V2 F1 90.85(9) . .
O1 V2 F1 95.18(9) 1_655 .
O7 V2 F1 94.29(9) . .
F2 V2 O90 95.46(10) . .
O6 V2 O90 92.28(10) . .
O1 V2 O90 90.77(10) 1_655 .
O7 V2 O90 82.44(10) . .
F1 V2 O90 173.27(10) . .
O2 P1 O1 112.55(12) . .
O2 P1 O5 109.14(12) . 4_565
O1 P1 O5 111.78(12) . 4_565
O2 P1 C1 109.20(14) . .
O1 P1 C1 106.05(14) . .
O5 P1 C1 107.97(14) 4_565 .
O4 P2 O6 112.79(13) 4_665 4_565
O4 P2 O7 110.79(12) 4_665 .
O6 P2 O7 108.58(12) 4_565 .
O4 P2 C2 109.35(14) 4_665 .
O6 P2 C2 108.38(14) 4_565 .
O7 P2 C2 106.74(14) . .
V2 F1 V1 109.63(9) . .
V2 F2 V1 102.22(8) . .
P1 O1 V2 141.63(14) . 1_455
P1 O2 V1 137.82(14) . .
P2 O4 V1 136.45(14) 4_566 .
P1 O5 V1 137.39(13) 4_666 .
P2 O6 V2 144.12(14) 4_666 .
P2 O7 V2 137.53(13) . .
C4 N1 C5 111.2(3) . .
C3 C1 P1 117.0(2) 3_556 .
C3 C2 P2 117.6(2) . .
C1 C3 C2 107.8(3) 3_556 .
N1 C4 C5 111.1(3) . 3_566
N1 C5 C4 110.2(3) . 3_566

loop_
_geom_bond_atom_site_label_1
_geom_bond_atom_site_label_2
_geom_bond_distance
_geom_bond_site_symmetry_2
V1 O3 1.614(2) .
V1 O4 1.961(2) .
V1 O2 1.978(2) .
V1 F1 2.0166(19) .
V1 O5 2.030(2) .
V1 F2 2.281(2) .
V2 F2 1.9125(19) .
V2 O6 1.931(2) .
V2 O1 1.942(2) 1_655
V2 O7 1.969(2) .
V2 F1 1.988(2) .
V2 O90 2.126(3) .
P1 O2 1.528(2) .
P1 O1 1.532(2) .
P1 O5 1.537(2) 4_565
P1 C1 1.779(3) .
P2 O4 1.523(2) 4_665
P2 O6 1.526(2) 4_565
P2 O7 1.532(2) .
P2 C2 1.787(3) .
O1 V2 1.942(2) 1_455
O4 P2 1.523(2) 4_566
O5 P1 1.537(2) 4_666
O6 P2 1.526(2) 4_666
N1 C4 1.479(4) .
N1 C5 1.484(4) .
C1 C3 1.526(4) 3_556
C2 C3 1.528(4) .
C3 C1 1.526(4) 3_556
C4 C5 1.507(5) 3_566
C5 C4 1.507(5) 3_566

loop_
_geom_torsion_atom_site_label_1
_geom_torsion_atom_site_label_2
_geom_torsion_atom_site_label_3
_geom_torsion_atom_site_label_4
_geom_torsion
_geom_torsion_site_symmetry_1
_geom_torsion_site_symmetry_4
F2 V2 F1 V1 0.56(9) . .
O6 V2 F1 V1 93.46(10) . .
O1 V2 F1 V1 -176.24(9) 1_655 .
O7 V2 F1 V1 -84.91(10) . .
O90 V2 F1 V1 -24.3(9) . .
O3 V1 F1 V2 179.39(11) . .
O4 V1 F1 V2 -6.9(2) . .
O2 V1 F1 V2 79.31(10) . .
O5 V1 F1 V2 -87.23(10) . .
F2 V1 F1 V2 -0.49(8) . .
O6 V2 F2 V1 -90.74(9) . .
O1 V2 F2 V1 26.1(8) 1_655 .
O7 V2 F2 V1 94.64(9) . .
F1 V2 F2 V1 -0.48(7) . .
O90 V2 F2 V1 176.68(10) . .
O3 V1 F2 V2 0.0(5) . .
O4 V1 F2 V2 177.81(10) . .
O2 V1 F2 V2 -93.80(10) . .
F1 V1 F2 V2 0.49(8) . .
O5 V1 F2 V2 86.75(9) . .
O2 P1 O1 V2 105.2(2) . 1_455
O5 P1 O1 V2 -18.0(3) 4_565 1_455
C1 P1 O1 V2 -135.5(2) . 1_455
O1 P1 O2 V1 13.4(2) . .
O5 P1 O2 V1 138.06(19) 4_565 .
C1 P1 O2 V1 -104.1(2) . .
O3 V1 O2 P1 50.2(2) . .
O4 V1 O2 P1 -57.4(2) . .
F1 V1 O2 P1 147.5(2) . .
O5 V1 O2 P1 -140.9(3) . .
F2 V1 O2 P1 -143.2(2) . .
O3 V1 O4 P2 19.3(2) . 4_566
O2 V1 O4 P2 118.9(2) . 4_566
F1 V1 O4 P2 -154.24(16) . 4_566
O5 V1 O4 P2 -75.1(2) . 4_566
F2 V1 O4 P2 -160.2(2) . 4_566
O3 V1 O5 P1 -134.1(2) . 4_666
O4 V1 O5 P1 -26.4(2) . 4_666
O2 V1 O5 P1 56.8(5) . 4_666
F1 V1 O5 P1 129.1(2) . 4_666
F2 V1 O5 P1 59.1(2) . 4_666
F2 V2 O6 P2 -141.8(2) . 4_666
O1 V2 O6 P2 44.6(2) 1_655 4_666
O7 V2 O6 P2 -57.8(11) . 4_666
F1 V2 O6 P2 139.8(2) . 4_666
O90 V2 O6 P2 -46.2(3) . 4_666
O4 P2 O7 V2 -88.0(2) 4_665 .
O6 P2 O7 V2 147.60(18) 4_565 .
C2 P2 O7 V2 31.0(2) . .
F2 V2 O7 P2 -134.6(2) . .
O6 V2 O7 P2 141.1(9) . .
O1 V2 O7 P2 38.8(2) 1_655 .
F1 V2 O7 P2 -56.5(2) . .
O90 V2 O7 P2 129.4(2) . .
O2 P1 C1 C3 70.9(3) . 3_556
O1 P1 C1 C3 -50.6(3) . 3_556
O5 P1 C1 C3 -170.5(2) 4_565 3_556
O4 P2 C2 C3 -62.4(3) 4_665 .
O6 P2 C2 C3 60.9(3) 4_565 .
O7 P2 C2 C3 177.7(2) . .
P2 C2 C3 C1 -179.1(2) . 3_556
C5 N1 C4 C5 -57.0(4) . 3_566
C4 N1 C5 C4 56.4(4) . 3_566
